data_4075988
loop_
_publ_author_name
'Majoumo-Mbe, F\'elicit\'e'
'L\"onnecke, Peter'
'Hey-Hawkins, Evamarie'

_publ_section_title
;
 Zwitterionic and Bis-amido Zinc Complexes with Bulky
 Bis(phosphanylamino)benzene Ligands:&#x00A0; Synthesis, Reactivity, and
 Molecular Structures of [ZnCl2(1,2-{N(PHMes2)}2C6H4-\k2N,N&#x2018;)],
 [ZnPr{1-N(PMes2)-2-N(PHMes2)C6H4-\k2N,N&#x2018;}], and
 [Zn{1-N(PMes2)-2-N(\m-PMes2)C6H4-\k3N,N&#x2018;,P}]2
;
_journal_issue 22
_journal_name_full Organometallics
_journal_page_first 5287
_journal_paper_doi 10.1021/om050401t
_journal_volume 24
_journal_year 2005
_chemical_formula_sum 'C44 H54 Cl2 N2 O0.5 P2 Zn'
_chemical_formula_weight 817.10
_chemical_name_systematic
;
 ?
;
_space_group_IT_number 15
_symmetry_cell_setting monoclinic
_symmetry_space_group_name_Hall '-C 2yc'
_symmetry_space_group_name_H-M 'C 1 2/c 1'
_atom_sites_solution_hydrogens geom
_atom_sites_solution_primary direct
_atom_sites_solution_secondary difmap
_audit_creation_method SHELXL-97
_cell_angle_alpha 90.00
_cell_angle_beta 124.682(2)
_cell_angle_gamma 90.00
_cell_formula_units_Z 8
_cell_length_a 36.134(5)
_cell_length_b 12.9004(19)
_cell_length_c 22.125(3)
_cell_measurement_reflns_used 923
_cell_measurement_temperature 213(2)
_cell_measurement_theta_max 23.57
_cell_measurement_theta_min 2.55
_cell_volume 8481(2)
_computing_cell_refinement 'Bruker SAINT'
_computing_data_collection 'Bruker SMART'
_computing_data_reduction 'Bruker SAINT'
_computing_molecular_graphics 'ORTEP3 for Windows (L. J. Farrugia, 1997)'
_computing_publication_material 'WINGX  (L.J. Farrugia,1999)'
_computing_structure_refinement 'SHELXL-97 (Sheldrick, 1997)'
_computing_structure_solution 'SHELXS-97 (Sheldrick, 1990)'
_diffrn_ambient_temperature 213(2)
_diffrn_measured_fraction_theta_full 0.907
_diffrn_measured_fraction_theta_max 0.907
_diffrn_measurement_device_type 'ccd area detector (Bruker AXS)'
_diffrn_measurement_method \w-scan
_diffrn_radiation_monochromator graphite
_diffrn_radiation_source 'fine-focus sealed tube'
_diffrn_radiation_type MoK\a
_diffrn_radiation_wavelength 0.71073
_diffrn_reflns_av_R_equivalents 0.0675
_diffrn_reflns_av_sigmaI/netI 0.0971
_diffrn_reflns_limit_h_max 47
_diffrn_reflns_limit_h_min -48
_diffrn_reflns_limit_k_max 15
_diffrn_reflns_limit_k_min -17
_diffrn_reflns_limit_l_max 28
_diffrn_reflns_limit_l_min -24
_diffrn_reflns_number 26393
_diffrn_reflns_theta_full 28.46
_diffrn_reflns_theta_max 28.46
_diffrn_reflns_theta_min 1.37
_exptl_absorpt_coefficient_mu 0.814
_exptl_absorpt_correction_type multi-scan
_exptl_crystal_colour colorless
_exptl_crystal_density_diffrn 1.280
_exptl_crystal_density_method 'not measured'
_exptl_crystal_description prism
_exptl_crystal_F_000 3440
_exptl_crystal_size_max 0.40
_exptl_crystal_size_mid 0.20
_exptl_crystal_size_min 0.10
_refine_diff_density_max 0.454
_refine_diff_density_min -0.303
_refine_diff_density_rms 0.079
_refine_ls_extinction_method none
_refine_ls_goodness_of_fit_ref 0.919
_refine_ls_hydrogen_treatment mixed
_refine_ls_matrix_type full
_refine_ls_number_parameters 537
_refine_ls_number_reflns 9726
_refine_ls_number_restraints 4
_refine_ls_restrained_S_all 0.920
_refine_ls_R_factor_all 0.1122
_refine_ls_R_factor_gt 0.0457
_refine_ls_shift/su_max 0.092
_refine_ls_shift/su_mean 0.002
_refine_ls_structure_factor_coef Fsqd
_refine_ls_weighting_details 'calc w=1/[\s2^(Fo2^)+(0.0703P)2^+0.0000P] where P=(Fo2^+2Fc2^)/3'
_refine_ls_weighting_scheme calc
_refine_ls_wR_factor_gt 0.1011
_refine_ls_wR_factor_ref 0.1349
_reflns_number_gt 5321
_reflns_number_total 9726
_reflns_threshold_expression >2sigma(I)
_cod_data_source_file om050401tsi20050523_015832.cif
_cod_data_source_block c1133fin
_cod_original_sg_symbol_H-M C2/c
_cod_original_formula_sum 'C44 H54 Cl2 N2 O0.50 P2 Zn'
_cod_database_code 4075988

loop_
_symmetry_equiv_pos_as_xyz
'x, y, z'
'-x, y, -z+1/2'
'x+1/2, y+1/2, z'
'-x+1/2, y+1/2, -z+1/2'
'-x, -y, -z'
'x, -y, z-1/2'
'-x+1/2, -y+1/2, -z'
'x+1/2, -y+1/2, z-1/2'

loop_
_atom_site_label
_atom_site_type_symbol
_atom_site_fract_x
_atom_site_fract_y
_atom_site_fract_z
_atom_site_U_iso_or_equiv
_atom_site_adp_type
_atom_site_occupancy
_atom_site_symmetry_multiplicity
_atom_site_calc_flag
_atom_site_refinement_flags
_atom_site_disorder_assembly
_atom_site_disorder_group
Zn1 Zn 0.139411(13) 0.66708(3) 0.16066(2) 0.03623(13) Uani 1 1 d . . .
Cl1 Cl 0.20389(3) 0.57709(7) 0.22813(5) 0.0468(2) Uani 1 1 d . . .
Cl2 Cl 0.08935(3) 0.60754(7) 0.04678(5) 0.0476(2) Uani 1 1 d . . .
P1 P 0.16416(3) 0.88694(7) 0.12050(5) 0.0346(2) Uani 1 1 d . . .
P2 P 0.09716(3) 0.62153(7) 0.25426(5) 0.0309(2) Uani 1 1 d . . .
N1 N 0.14641(9) 0.8239(2) 0.16173(15) 0.0356(7) Uani 1 1 d . . .
N2 N 0.11382(9) 0.7032(2) 0.22004(15) 0.0348(6) Uani 1 1 d . . .
C1 C 0.12485(11) 0.9729(3) 0.04669(19) 0.0364(8) Uani 1 1 d . . .
C2 C 0.14346(12) 1.0491(3) 0.02501(19) 0.0396(8) Uani 1 1 d . . .
C3 C 0.11430(14) 1.1158(3) -0.0323(2) 0.0472(10) Uani 1 1 d . . .
C4 C 0.06814(13) 1.1113(3) -0.0684(2) 0.0450(9) Uani 1 1 d . . .
C5 C 0.05107(12) 1.0362(3) -0.0464(2) 0.0427(9) Uani 1 1 d . . .
C6 C 0.07777(11) 0.9668(3) 0.0099(2) 0.0402(8) Uani 1 1 d . . .
C7 C 0.19309(12) 1.0590(3) 0.0600(2) 0.0561(11) Uani 1 1 d . . .
H7A H 0.2076 1.0860 0.1095 0.084 Uiso 1 1 calc R . .
H7B H 0.1982 1.1060 0.0312 0.084 Uiso 1 1 calc R . .
H7C H 0.2055 0.9915 0.0619 0.084 Uiso 1 1 calc R . .
C8 C 0.03731(14) 1.1838(3) -0.1308(2) 0.0687(13) Uani 1 1 d . . .
H8A H 0.0258 1.1493 -0.1773 0.103 Uiso 1 1 calc R . .
H8B H 0.0539 1.2453 -0.1273 0.103 Uiso 1 1 calc R . .
H8C H 0.0124 1.2035 -0.1280 0.103 Uiso 1 1 calc R . .
C9 C 0.05403(12) 0.8884(3) 0.0271(2) 0.0575(11) Uani 1 1 d . . .
H9A H 0.0618 0.9005 0.0763 0.086 Uiso 1 1 calc R . .
H9B H 0.0633 0.8191 0.0242 0.086 Uiso 1 1 calc R . .
H9C H 0.0218 0.8952 -0.0081 0.086 Uiso 1 1 calc R . .
C10 C 0.19135(11) 0.7969(3) 0.09574(18) 0.0348(8) Uani 1 1 d . . .
C11 C 0.23501(11) 0.7642(3) 0.15353(18) 0.0356(8) Uani 1 1 d . . .
C12 C 0.25762(13) 0.6946(3) 0.1378(2) 0.0439(9) Uani 1 1 d . . .
C13 C 0.23951(13) 0.6572(3) 0.0678(2) 0.0496(10) Uani 1 1 d . . .
C14 C 0.19652(14) 0.6892(3) 0.0123(2) 0.0514(10) Uani 1 1 d . . .
C15 C 0.17153(12) 0.7582(3) 0.02376(19) 0.0418(9) Uani 1 1 d . . .
C16 C 0.25765(11) 0.8010(3) 0.23183(18) 0.0440(9) Uani 1 1 d . . .
H16A H 0.2831 0.7566 0.2645 0.066 Uiso 1 1 calc R . .
H16B H 0.2363 0.7984 0.2452 0.066 Uiso 1 1 calc R . .
H16C H 0.2680 0.8717 0.2360 0.066 Uiso 1 1 calc R . .
C17 C 0.26515(15) 0.5832(3) 0.0518(3) 0.0752(14) Uani 1 1 d . . .
H17A H 0.2496 0.5757 -0.0009 0.113 Uiso 1 1 calc R . .
H17B H 0.2672 0.5162 0.0734 0.113 Uiso 1 1 calc R . .
H17C H 0.2952 0.6100 0.0727 0.113 Uiso 1 1 calc R . .
C18 C 0.12459(12) 0.7855(3) -0.0417(2) 0.0562(11) Uani 1 1 d . . .
H18A H 0.1242 0.8566 -0.0564 0.084 Uiso 1 1 calc R . .
H18B H 0.1034 0.7782 -0.0283 0.084 Uiso 1 1 calc R . .
H18C H 0.1161 0.7393 -0.0822 0.084 Uiso 1 1 calc R . .
C19 C 0.13240(11) 0.8747(3) 0.20230(18) 0.0358(8) Uani 1 1 d . . .
C20 C 0.13484(14) 0.9810(3) 0.2143(2) 0.0471(10) Uani 1 1 d . . .
C21 C 0.12006(15) 1.0248(3) 0.2541(2) 0.0550(11) Uani 1 1 d . . .
C22 C 0.10313(14) 0.9636(3) 0.2839(2) 0.0516(10) Uani 1 1 d . . .
C23 C 0.10097(13) 0.8574(3) 0.2733(2) 0.0451(9) Uani 1 1 d . . .
C24 C 0.11511(11) 0.8111(2) 0.23276(18) 0.0361(8) Uani 1 1 d . . .
C25 C 0.12716(10) 0.6142(2) 0.35308(17) 0.0320(7) Uani 1 1 d . . .
C26 C 0.16988(11) 0.6562(3) 0.40214(19) 0.0399(8) Uani 1 1 d . . .
C27 C 0.18783(15) 0.6506(3) 0.4764(2) 0.0559(11) Uani 1 1 d . . .
C28 C 0.16599(17) 0.6054(3) 0.5045(2) 0.0635(12) Uani 1 1 d . . .
C29 C 0.12445(16) 0.5606(3) 0.4553(2) 0.0573(11) Uani 1 1 d . . .
C30 C 0.10472(12) 0.5631(3) 0.38060(19) 0.0410(8) Uani 1 1 d . . .
C31 C 0.19850(12) 0.7051(3) 0.3792(2) 0.0537(10) Uani 1 1 d . . .
H31A H 0.1903 0.7775 0.3671 0.081 Uiso 1 1 calc R . .
H31B H 0.1933 0.6691 0.3365 0.081 Uiso 1 1 calc R . .
H31C H 0.2301 0.7000 0.4193 0.081 Uiso 1 1 calc R . .
C32 C 0.1872(2) 0.6037(5) 0.5867(2) 0.113(2) Uani 1 1 d . . .
H32A H 0.1688 0.6433 0.5973 0.170 Uiso 1 1 calc R . .
H32B H 0.2171 0.6340 0.6125 0.170 Uiso 1 1 calc R . .
H32C H 0.1895 0.5326 0.6028 0.170 Uiso 1 1 calc R . .
C33 C 0.06030(13) 0.5089(3) 0.3315(2) 0.0636(12) Uani 1 1 d . . .
H33A H 0.0534 0.4696 0.3613 0.095 Uiso 1 1 calc R . .
H33B H 0.0620 0.4622 0.2987 0.095 Uiso 1 1 calc R . .
H33C H 0.0369 0.5598 0.3027 0.095 Uiso 1 1 calc R . .
C34 C 0.08930(11) 0.4985(2) 0.21012(17) 0.0324(7) Uani 1 1 d . . .
C35 C 0.04904(10) 0.4847(3) 0.14045(18) 0.0350(8) Uani 1 1 d . . .
C36 C 0.04257(13) 0.3924(3) 0.1032(2) 0.0427(9) Uani 1 1 d . . .
C37 C 0.07478(13) 0.3163(3) 0.1316(2) 0.0477(10) Uani 1 1 d . . .
C38 C 0.11392(13) 0.3309(3) 0.2007(2) 0.0429(9) Uani 1 1 d . . .
C39 C 0.12180(11) 0.4195(3) 0.24209(18) 0.0347(8) Uani 1 1 d . . .
C40 C 0.01314(11) 0.5675(3) 0.10188(19) 0.0438(9) Uani 1 1 d . . .
H40A H -0.0117 0.5413 0.0548 0.066 Uiso 1 1 calc R . .
H40B H 0.0257 0.6284 0.0942 0.066 Uiso 1 1 calc R . .
H40C H 0.0024 0.5857 0.1319 0.066 Uiso 1 1 calc R . .
C41 C 0.06844(16) 0.2198(3) 0.0880(3) 0.0746(14) Uani 1 1 d . . .
H41A H 0.0431 0.2293 0.0374 0.112 Uiso 1 1 calc R . .
H41B H 0.0627 0.1612 0.1091 0.112 Uiso 1 1 calc R . .
H41C H 0.0954 0.2069 0.0897 0.112 Uiso 1 1 calc R . .
C42 C 0.16558(12) 0.4257(3) 0.31785(19) 0.0455(9) Uani 1 1 d . . .
H42A H 0.1844 0.3667 0.3252 0.068 Uiso 1 1 calc R . .
H42B H 0.1592 0.4252 0.3549 0.068 Uiso 1 1 calc R . .
H42C H 0.1812 0.4893 0.3219 0.068 Uiso 1 1 calc R . .
O1 O 0.0145(7) 0.1848(11) 0.2084(14) 0.259(11) Uani 0.50 1 d PD A -1
C43 C 0.0120(7) 0.2708(11) 0.2442(9) 0.127(3) Uani 0.50 1 d PD A -1
H43A H -0.0104 0.3190 0.2069 0.153 Uiso 0.50 1 calc PR A -1
H43B H 0.0411 0.3062 0.2708 0.153 Uiso 0.50 1 calc PR A -1
C44 C 0.0004(6) 0.2488(10) 0.2947(8) 0.127(3) Uani 0.50 1 d PD A -1
H44A H 0.0229 0.2762 0.3437 0.153 Uiso 0.50 1 calc PR A -1
H44B H -0.0293 0.2767 0.2775 0.153 Uiso 0.50 1 calc PR A -1
C45 C 0.0003(8) 0.1410(11) 0.2941(10) 0.127(3) Uani 0.50 1 d PD A -1
H45A H -0.0227 0.1149 0.3004 0.153 Uiso 0.50 1 calc PR A -1
H45B H 0.0297 0.1149 0.3348 0.153 Uiso 0.50 1 calc PR A -1
C46 C -0.0088(7) 0.1057(11) 0.2253(7) 0.127(3) Uani 0.50 1 d PD A -1
H46A H -0.0413 0.1045 0.1871 0.153 Uiso 0.50 1 calc PR A -1
H46B H 0.0036 0.0363 0.2301 0.153 Uiso 0.50 1 calc PR A -1
H1P1 H 0.1950(9) 0.948(2) 0.1685(15) 0.022(7) Uiso 1 1 d . . .
H1P2 H 0.0577(9) 0.645(2) 0.2355(15) 0.027(8) Uiso 1 1 d . . .
H3 H 0.1240(11) 1.161(3) -0.0476(19) 0.039(10) Uiso 1 1 d . . .
H5 H 0.0206(12) 1.026(3) -0.073(2) 0.049(11) Uiso 1 1 d . . .
H12 H 0.2858(11) 0.674(2) 0.1727(18) 0.037(10) Uiso 1 1 d . . .
H14 H 0.1816(12) 0.663(3) -0.036(2) 0.052(11) Uiso 1 1 d . . .
H20 H 0.1432(12) 1.025(3) 0.189(2) 0.060(12) Uiso 1 1 d . . .
H21 H 0.1211(11) 1.093(3) 0.2623(19) 0.045(10) Uiso 1 1 d . . .
H22 H 0.0892(12) 0.996(3) 0.309(2) 0.062(11) Uiso 1 1 d . . .
H23 H 0.0872(11) 0.819(3) 0.2919(19) 0.045(10) Uiso 1 1 d . . .
H27 H 0.2166(13) 0.675(3) 0.508(2) 0.052(11) Uiso 1 1 d . . .
H29 H 0.1040(19) 0.521(4) 0.477(3) 0.14(2) Uiso 1 1 d . . .
H36 H 0.0163(10) 0.381(2) 0.0595(16) 0.019(7) Uiso 1 1 d . . .
H38 H 0.1361(11) 0.277(3) 0.2240(19) 0.047(10) Uiso 1 1 d . . .

loop_
_atom_site_aniso_label
_atom_site_aniso_U_11
_atom_site_aniso_U_22
_atom_site_aniso_U_33
_atom_site_aniso_U_23
_atom_site_aniso_U_13
_atom_site_aniso_U_12
Zn1 0.0458(2) 0.0326(2) 0.0380(2) -0.00091(18) 0.0285(2) -0.00026(19)
Cl1 0.0527(5) 0.0407(5) 0.0543(6) 0.0075(4) 0.0347(5) 0.0097(4)
Cl2 0.0511(5) 0.0516(6) 0.0435(5) -0.0128(4) 0.0290(5) -0.0087(4)
P1 0.0377(5) 0.0355(5) 0.0351(5) -0.0001(4) 0.0235(4) -0.0033(4)
P2 0.0311(4) 0.0347(5) 0.0277(4) 0.0012(4) 0.0171(4) -0.0003(4)
N1 0.0463(16) 0.0333(16) 0.0377(16) 0.0005(13) 0.0302(15) -0.0005(13)
N2 0.0460(16) 0.0311(15) 0.0360(16) 0.0017(13) 0.0285(14) 0.0003(13)
C1 0.0417(19) 0.0355(19) 0.038(2) 0.0006(16) 0.0266(17) -0.0004(16)
C2 0.047(2) 0.040(2) 0.042(2) -0.0011(17) 0.0316(19) -0.0073(17)
C3 0.067(3) 0.039(2) 0.050(2) 0.0088(19) 0.042(2) 0.003(2)
C4 0.054(2) 0.041(2) 0.044(2) 0.0030(18) 0.030(2) 0.0091(18)
C5 0.034(2) 0.049(2) 0.042(2) 0.0015(18) 0.0199(19) 0.0043(18)
C6 0.044(2) 0.038(2) 0.044(2) 0.0009(17) 0.0281(19) -0.0023(16)
C7 0.051(2) 0.065(3) 0.057(3) 0.012(2) 0.034(2) -0.009(2)
C8 0.069(3) 0.072(3) 0.063(3) 0.026(2) 0.036(3) 0.020(2)
C9 0.043(2) 0.063(3) 0.068(3) 0.010(2) 0.033(2) -0.006(2)
C10 0.043(2) 0.0343(18) 0.0359(19) -0.0032(15) 0.0276(17) -0.0059(15)
C11 0.0364(19) 0.0350(19) 0.0368(19) -0.0066(15) 0.0217(17) -0.0086(15)
C12 0.037(2) 0.043(2) 0.053(3) -0.0040(19) 0.026(2) -0.0019(17)
C13 0.056(2) 0.048(2) 0.063(3) -0.012(2) 0.044(2) -0.0062(19)
C14 0.058(3) 0.057(3) 0.039(2) -0.019(2) 0.028(2) -0.009(2)
C15 0.047(2) 0.046(2) 0.038(2) -0.0043(17) 0.0275(18) -0.0078(17)
C16 0.038(2) 0.046(2) 0.037(2) -0.0033(17) 0.0147(18) -0.0013(16)
C17 0.081(3) 0.067(3) 0.097(4) -0.024(3) 0.062(3) 0.000(2)
C18 0.054(2) 0.070(3) 0.036(2) -0.011(2) 0.020(2) -0.002(2)
C19 0.0447(19) 0.0325(19) 0.0354(19) 0.0023(15) 0.0258(17) 0.0025(16)
C20 0.071(3) 0.034(2) 0.060(3) -0.0021(19) 0.052(2) -0.0028(19)
C21 0.086(3) 0.030(2) 0.071(3) -0.003(2) 0.058(3) 0.001(2)
C22 0.072(3) 0.039(2) 0.064(3) -0.0042(19) 0.050(2) 0.005(2)
C23 0.060(2) 0.042(2) 0.050(2) 0.0009(17) 0.041(2) 0.0004(18)
C24 0.0431(19) 0.033(2) 0.0356(19) 0.0034(15) 0.0244(17) 0.0041(15)
C25 0.0341(17) 0.0319(18) 0.0282(17) -0.0030(14) 0.0167(16) -0.0005(15)
C26 0.044(2) 0.0331(19) 0.035(2) -0.0014(16) 0.0177(18) 0.0020(16)
C27 0.057(3) 0.043(2) 0.036(2) -0.0074(19) 0.008(2) -0.003(2)
C28 0.102(4) 0.047(3) 0.034(2) 0.0046(19) 0.033(3) 0.002(2)
C29 0.085(3) 0.049(2) 0.043(2) 0.003(2) 0.039(2) -0.005(2)
C30 0.055(2) 0.036(2) 0.041(2) 0.0006(16) 0.033(2) -0.0030(17)
C31 0.0341(19) 0.060(3) 0.056(3) -0.011(2) 0.0190(19) -0.0125(18)
C32 0.171(6) 0.101(4) 0.031(3) -0.005(3) 0.036(3) -0.019(4)
C33 0.070(3) 0.075(3) 0.066(3) -0.005(2) 0.051(3) -0.024(2)
C34 0.0378(18) 0.0346(19) 0.0291(18) 0.0011(14) 0.0216(16) -0.0045(15)
C35 0.0311(17) 0.044(2) 0.0295(18) 0.0000(16) 0.0171(16) -0.0054(15)
C36 0.039(2) 0.051(2) 0.032(2) -0.0058(18) 0.0161(19) -0.0112(19)
C37 0.053(2) 0.045(2) 0.049(2) -0.0110(18) 0.032(2) -0.0111(19)
C38 0.048(2) 0.037(2) 0.047(2) -0.0005(19) 0.029(2) 0.0002(19)
C39 0.0367(18) 0.0357(19) 0.0352(19) 0.0033(16) 0.0226(17) -0.0005(15)
C40 0.0358(19) 0.052(2) 0.033(2) 0.0002(17) 0.0135(17) -0.0021(17)
C41 0.078(3) 0.060(3) 0.075(3) -0.030(3) 0.038(3) -0.011(2)
C42 0.046(2) 0.045(2) 0.039(2) 0.0062(17) 0.0203(18) 0.0086(18)
O1 0.31(2) 0.20(2) 0.46(3) 0.081(18) 0.34(2) 0.059(15)
C43 0.185(8) 0.119(6) 0.093(7) -0.008(5) 0.088(7) -0.050(7)
C44 0.185(8) 0.119(6) 0.093(7) -0.008(5) 0.088(7) -0.050(7)
C45 0.185(8) 0.119(6) 0.093(7) -0.008(5) 0.088(7) -0.050(7)
C46 0.185(8) 0.119(6) 0.093(7) -0.008(5) 0.088(7) -0.050(7)

loop_
_atom_type_symbol
_atom_type_description
_atom_type_scat_dispersion_real
_atom_type_scat_dispersion_imag
_atom_type_scat_source
Zn Zn 0.2839 1.4301 'International Tables Vol C Tables 4.2.6.8 and 6.1.1.4'
Cl Cl 0.1484 0.1585 'International Tables Vol C Tables 4.2.6.8 and 6.1.1.4'
P P 0.1023 0.0942 'International Tables Vol C Tables 4.2.6.8 and 6.1.1.4'
O O 0.0106 0.0060 'International Tables Vol C Tables 4.2.6.8 and 6.1.1.4'
N N 0.0061 0.0033 'International Tables Vol C Tables 4.2.6.8 and 6.1.1.4'
C C 0.0033 0.0016 'International Tables Vol C Tables 4.2.6.8 and 6.1.1.4'
H H 0.0000 0.0000 'International Tables Vol C Tables 4.2.6.8 and 6.1.1.4'

loop_
_geom_angle_atom_site_label_1
_geom_angle_atom_site_label_2
_geom_angle_atom_site_label_3
_geom_angle
N1 Zn1 N2 82.25(10)
N1 Zn1 Cl2 111.64(8)
N2 Zn1 Cl2 115.44(8)
N1 Zn1 Cl1 115.50(8)
N2 Zn1 Cl1 111.59(8)
Cl2 Zn1 Cl1 116.00(4)
N1 P1 C10 108.10(15)
N1 P1 C1 117.49(15)
C10 P1 C1 113.93(16)
N2 P2 C34 108.02(14)
N2 P2 C25 118.59(15)
C34 P2 C25 114.25(15)
C19 N1 P1 121.9(2)
C19 N1 Zn1 112.3(2)
P1 N1 Zn1 125.77(15)
C24 N2 P2 122.1(2)
C24 N2 Zn1 112.1(2)
P2 N2 Zn1 125.69(15)
C6 C1 C2 119.4(3)
C6 C1 P1 123.8(3)
C2 C1 P1 116.7(3)
C3 C2 C1 118.5(3)
C3 C2 C7 118.7(3)
C1 C2 C7 122.8(3)
C4 C3 C2 122.7(4)
C5 C4 C3 117.5(3)
C5 C4 C8 120.9(4)
C3 C4 C8 121.6(4)
C4 C5 C6 123.3(3)
C5 C6 C1 118.6(3)
C5 C6 C9 117.1(3)
C1 C6 C9 124.4(3)
C15 C10 C11 120.1(3)
C15 C10 P1 123.9(3)
C11 C10 P1 116.0(2)
C12 C11 C10 118.6(3)
C12 C11 C16 118.7(3)
C10 C11 C16 122.6(3)
C13 C12 C11 122.5(4)
C12 C13 C14 117.9(3)
C12 C13 C17 121.5(4)
C14 C13 C17 120.6(4)
C13 C14 C15 123.0(4)
C14 C15 C10 117.8(3)
C14 C15 C18 117.6(3)
C10 C15 C18 124.6(3)
C20 C19 C24 118.6(3)
C20 C19 N1 124.8(3)
C24 C19 N1 116.6(3)
C21 C20 C19 121.3(4)
C22 C21 C20 120.5(4)
C21 C22 C23 119.0(4)
C22 C23 C24 121.8(4)
C23 C24 C19 118.8(3)
C23 C24 N2 124.5(3)
C19 C24 N2 116.7(3)
C26 C25 C30 119.6(3)
C26 C25 P2 123.8(3)
C30 C25 P2 116.5(2)
C27 C26 C25 117.9(4)
C27 C26 C31 118.0(3)
C25 C26 C31 124.2(3)
C28 C27 C26 123.7(4)
C27 C28 C29 117.6(4)
C27 C28 C32 121.1(5)
C29 C28 C32 121.3(5)
C30 C29 C28 121.6(4)
C29 C30 C25 119.5(3)
C29 C30 C33 117.8(3)
C25 C30 C33 122.7(3)
C39 C34 C35 120.6(3)
C39 C34 P2 122.6(2)
C35 C34 P2 116.9(2)
C36 C35 C34 118.6(3)
C36 C35 C40 118.0(3)
C34 C35 C40 123.4(3)
C37 C36 C35 121.9(3)
C36 C37 C38 118.5(3)
C36 C37 C41 121.1(4)
C38 C37 C41 120.4(4)
C37 C38 C39 122.5(4)
C38 C39 C34 117.8(3)
C38 C39 C42 117.8(3)
C34 C39 C42 124.4(3)
C43 O1 C46 99.9(16)
O1 C43 C44 115.4(14)
C45 C44 C43 101.1(13)
C44 C45 C46 108.9(14)
C45 C46 O1 103.0(14)

loop_
_geom_bond_atom_site_label_1
_geom_bond_atom_site_label_2
_geom_bond_distance
Zn1 N1 2.037(3)
Zn1 N2 2.044(3)
Zn1 Cl2 2.2414(10)
Zn1 Cl1 2.2465(10)
P1 N1 1.603(3)
P1 C10 1.796(3)
P1 C1 1.809(3)
P2 N2 1.601(3)
P2 C34 1.800(3)
P2 C25 1.807(3)
N1 C19 1.417(4)
N2 C24 1.416(4)
C1 C6 1.409(5)
C1 C2 1.420(5)
C2 C3 1.392(5)
C2 C7 1.501(5)
C3 C4 1.381(5)
C4 C5 1.378(5)
C4 C8 1.507(5)
C5 C6 1.384(5)
C6 C9 1.508(5)
C10 C15 1.414(5)
C10 C11 1.416(5)
C11 C12 1.386(5)
C11 C16 1.511(5)
C12 C13 1.379(5)
C13 C14 1.386(6)
C13 C17 1.506(5)
C14 C15 1.391(5)
C15 C18 1.518(5)
C19 C20 1.390(5)
C19 C24 1.413(5)
C20 C21 1.384(5)
C21 C22 1.375(5)
C22 C23 1.384(5)
C23 C24 1.394(5)
C25 C26 1.396(4)
C25 C30 1.422(5)
C26 C27 1.383(5)
C26 C31 1.525(5)
C27 C28 1.381(6)
C28 C29 1.383(6)
C28 C32 1.518(6)
C29 C30 1.378(5)
C30 C33 1.504(5)
C34 C39 1.404(4)
C34 C35 1.404(4)
C35 C36 1.390(5)
C35 C40 1.513(5)
C36 C37 1.371(5)
C37 C38 1.383(5)
C37 C41 1.510(5)
C38 C39 1.389(5)
C39 C42 1.517(5)
O1 C43 1.396(17)
O1 C46 1.499(16)
C43 C44 1.426(15)
C44 C45 1.390(16)
C45 C46 1.435(14)
